data_7213750
loop_
_publ_author_name
'He, Hongming'
'Sun, Fuxing'
'Su, Hongmin'
'Jia, Jiangtao'
'Li, Qin'
'Zhu, Guangshan'

_publ_section_title
;
 Syntheses, structures and luminescence properties of three metal--organic
 frameworks based on 5-(4-(2H-tetrazol-5-yl)phenoxy)isophthalic acid
;
_journal_issue 3
_journal_name_full CrystEngComm
_journal_page_first 339
_journal_paper_doi 10.1039/c3ce41764f
_journal_volume 16
_journal_year 2014
_chemical_formula_moiety 'C15 H7 N4 O7 Zn2, O'
_chemical_formula_sum 'C15 H7 N4 O8 Zn2'
_chemical_formula_weight 502.03
_chemical_name_systematic
; 
 ? 
;
_space_group_IT_number 2
_symmetry_cell_setting triclinic
_symmetry_space_group_name_Hall '-P 1'
_symmetry_space_group_name_H-M 'P -1'
_atom_sites_solution_hydrogens geom
_atom_sites_solution_primary direct
_atom_sites_solution_secondary difmap
_audit_creation_method SHELXL-97
_cell_angle_alpha 82.012(2)
_cell_angle_beta 76.920(2)
_cell_angle_gamma 69.835(2)
_cell_formula_units_Z 2
_cell_length_a 8.4724(15)
_cell_length_b 9.3461(17)
_cell_length_c 11.4906(19)
_cell_measurement_temperature 293(2)
_cell_volume 830.1(3)
_computing_structure_refinement 'SHELXL-97 (Sheldrick, 1997)'
_computing_structure_solution 'SHELXS-97 (Sheldrick, 1990)'
_diffrn_ambient_temperature 293(2)
_diffrn_measured_fraction_theta_full 0.988
_diffrn_measured_fraction_theta_max 0.988
_diffrn_radiation_monochromator graphite
_diffrn_radiation_source 'fine-focus sealed tube'
_diffrn_radiation_type MoK\a
_diffrn_radiation_wavelength 0.71073
_diffrn_reflns_av_R_equivalents 0.0253
_diffrn_reflns_av_sigmaI/netI 0.0419
_diffrn_reflns_limit_h_max 9
_diffrn_reflns_limit_h_min -10
_diffrn_reflns_limit_k_max 10
_diffrn_reflns_limit_k_min -11
_diffrn_reflns_limit_l_max 8
_diffrn_reflns_limit_l_min -13
_diffrn_reflns_number 4182
_diffrn_reflns_theta_full 25.01
_diffrn_reflns_theta_max 25.01
_diffrn_reflns_theta_min 1.82
_exptl_absorpt_coefficient_mu 2.948
_exptl_absorpt_correction_T_max 0.6190
_exptl_absorpt_correction_T_min 0.4717
_exptl_absorpt_correction_type empirical
_exptl_absorpt_process_details SADABS
_exptl_crystal_colour ORANGE
_exptl_crystal_density_diffrn 2.009
_exptl_crystal_density_method 'not measured'
_exptl_crystal_description BLOCK
_exptl_crystal_F_000 498
_exptl_crystal_size_max 0.30
_exptl_crystal_size_mid 0.20
_exptl_crystal_size_min 0.18
_refine_diff_density_max 0.793
_refine_diff_density_min -0.758
_refine_diff_density_rms 0.118
_refine_ls_extinction_method none
_refine_ls_goodness_of_fit_ref 1.082
_refine_ls_hydrogen_treatment mixed
_refine_ls_matrix_type full
_refine_ls_number_parameters 262
_refine_ls_number_reflns 2878
_refine_ls_number_restraints 0
_refine_ls_restrained_S_all 1.082
_refine_ls_R_factor_all 0.0399
_refine_ls_R_factor_gt 0.0382
_refine_ls_shift/su_max 0.000
_refine_ls_shift/su_mean 0.000
_refine_ls_structure_factor_coef Fsqd
_refine_ls_weighting_details 'calc w=1/[\s^2^(Fo^2^)+(0.0583P)^2^+1.1599P] where P=(Fo^2^+2Fc^2^)/3'
_refine_ls_weighting_scheme calc
_refine_ls_wR_factor_gt 0.1037
_refine_ls_wR_factor_ref 0.1049
_reflns_number_gt 2687
_reflns_number_total 2878
_reflns_threshold_expression >2sigma(I)
_cod_data_source_file c3ce41764f.txt
_cod_data_source_block b
_cod_depositor_comments
;
The following automatic conversions were performed:

'_symmetry_cell_setting' value 'Triclinic' changed to 'triclinic'
according to
/usr/data/users/saulius/automatic-downloads/current/RSC/lib/dictionaries/cif_core.dic
dictionary named 'cif_core.dic' version 2.4.2 from 2011-04-26.

Automatic conversion script
Id: cif_fix_values 2281 2013-09-26 08:29:07Z andrius 
;
_cod_original_sg_symbol_H-M P-1
_cod_database_code 7213750

loop_
_symmetry_equiv_pos_as_xyz
'x, y, z'
'-x, -y, -z'

loop_
_atom_site_label
_atom_site_type_symbol
_atom_site_fract_x
_atom_site_fract_y
_atom_site_fract_z
_atom_site_U_iso_or_equiv
_atom_site_adp_type
_atom_site_occupancy
_atom_site_symmetry_multiplicity
_atom_site_calc_flag
_atom_site_refinement_flags
O8 O 0.423(5) 0.113(6) 0.120(4) 0.98(7) Uani 1 1 d .
C1 C 0.4522(5) -0.2410(4) 0.3520(3) 0.0263(8) Uani 1 1 d .
C2 C 0.3776(4) -0.1530(4) 0.4612(3) 0.0218(7) Uani 1 1 d .
C3 C 0.3662(4) -0.2251(4) 0.5747(3) 0.0223(7) Uani 1 1 d .
H1 H 0.4002 -0.3312 0.5850 0.027 Uiso 1 1 calc R
C4 C 0.3033(4) -0.1368(4) 0.6733(3) 0.0220(7) Uani 1 1 d .
C5 C 0.2467(5) 0.0209(4) 0.6576(3) 0.0238(7) Uani 1 1 d .
H2 H 0.2014 0.0796 0.7237 0.029 Uiso 1 1 calc R
C6 C 0.2576(4) 0.0907(4) 0.5442(3) 0.0217(7) Uani 1 1 d .
C7 C 0.3233(4) 0.0051(4) 0.4453(3) 0.0230(7) Uani 1 1 d .
H3 H 0.3311 0.0529 0.3687 0.028 Uiso 1 1 calc R
C8 C 0.2963(4) -0.2085(4) 0.7972(3) 0.0228(7) Uani 1 1 d .
C9 C 0.1559(4) 0.3304(4) 0.4361(3) 0.0226(7) Uani 1 1 d .
C10 C 0.0444(5) 0.2952(4) 0.3820(4) 0.0298(8) Uani 1 1 d .
H4 H 0.0104 0.2100 0.4099 0.036 Uiso 1 1 calc R
C11 C -0.0145(5) 0.3868(4) 0.2875(4) 0.0293(8) Uani 1 1 d .
H5 H -0.0866 0.3618 0.2496 0.035 Uiso 1 1 calc R
C12 C 0.0307(4) 0.5168(4) 0.2466(3) 0.0229(7) Uani 1 1 d .
C13 C 0.1405(5) 0.5516(4) 0.3037(3) 0.0260(7) Uani 1 1 d .
H6 H 0.1717 0.6386 0.2781 0.031 Uiso 1 1 calc R
C14 C 0.2025(5) 0.4579(4) 0.3974(3) 0.0262(8) Uani 1 1 d .
H7 H 0.2765 0.4810 0.4348 0.031 Uiso 1 1 calc R
C15 C -0.0390(4) 0.6142(4) 0.1473(3) 0.0217(7) Uani 1 1 d .
N1 N -0.1865(4) 0.6227(3) 0.1171(3) 0.0260(6) Uani 1 1 d .
N2 N -0.2041(4) 0.7226(4) 0.0209(3) 0.0316(7) Uani 1 1 d .
N3 N -0.0751(4) 0.7725(4) -0.0069(3) 0.0307(7) Uani 1 1 d .
N4 N 0.0322(4) 0.7059(3) 0.0705(3) 0.0252(6) Uani 1 1 d .
O1 O 0.4515(4) -0.3749(3) 0.0709(3) 0.0487(9) Uani 1 1 d .
O2 O 0.4551(4) -0.1713(4) 0.2516(2) 0.0440(7) Uani 1 1 d .
O3 O 0.5123(4) -0.3849(3) 0.3625(2) 0.0311(6) Uani 1 1 d .
O4 O 0.3379(4) -0.3500(3) 0.8160(2) 0.0322(6) Uani 1 1 d .
O5 O 0.2455(4) -0.1217(3) 0.8813(2) 0.0343(6) Uani 1 1 d .
O6 O 0.2125(3) 0.2479(3) 0.5361(2) 0.0276(6) Uani 1 1 d .
O7 O 0.1761(4) 0.9404(3) 0.1464(3) 0.0356(6) Uani 1 1 d .
Zn1 Zn 0.59285(5) -0.42281(4) 0.18914(3) 0.02180(15) Uani 1 1 d .
Zn2 Zn 0.24389(5) 0.76910(5) 0.03901(4) 0.02532(16) Uani 1 1 d .

loop_
_atom_site_aniso_label
_atom_site_aniso_U_11
_atom_site_aniso_U_22
_atom_site_aniso_U_33
_atom_site_aniso_U_23
_atom_site_aniso_U_13
_atom_site_aniso_U_12
O8 0.89(8) 1.34(12) 1.05(10) 0.91(10) -0.83(9) -0.76(8)
C1 0.0254(18) 0.034(2) 0.0231(19) -0.0030(15) -0.0086(14) -0.0111(15)
C2 0.0216(17) 0.0276(18) 0.0183(17) -0.0002(13) -0.0092(13) -0.0079(14)
C3 0.0252(17) 0.0211(17) 0.0217(18) 0.0006(13) -0.0069(14) -0.0081(14)
C4 0.0236(17) 0.0247(17) 0.0192(17) 0.0033(13) -0.0059(13) -0.0103(14)
C5 0.0282(18) 0.0244(18) 0.0195(17) -0.0009(14) -0.0075(14) -0.0075(14)
C6 0.0226(17) 0.0187(16) 0.0234(18) 0.0040(13) -0.0098(13) -0.0047(13)
C7 0.0258(17) 0.0270(18) 0.0174(17) 0.0049(13) -0.0112(13) -0.0081(14)
C8 0.0254(17) 0.0236(18) 0.0211(18) 0.0037(14) -0.0084(14) -0.0096(14)
C9 0.0244(17) 0.0213(17) 0.0180(17) 0.0032(13) -0.0072(14) -0.0021(13)
C10 0.032(2) 0.0269(19) 0.036(2) 0.0100(16) -0.0141(16) -0.0169(16)
C11 0.032(2) 0.0268(19) 0.034(2) 0.0062(16) -0.0171(16) -0.0123(16)
C12 0.0231(17) 0.0224(17) 0.0225(18) 0.0034(13) -0.0075(14) -0.0062(13)
C13 0.0319(19) 0.0261(18) 0.0237(18) 0.0059(14) -0.0088(14) -0.0146(15)
C14 0.0288(18) 0.0284(18) 0.0244(18) 0.0027(14) -0.0107(15) -0.0113(15)
C15 0.0230(17) 0.0237(17) 0.0186(17) 0.0016(13) -0.0060(13) -0.0078(14)
N1 0.0281(16) 0.0285(16) 0.0230(15) 0.0088(12) -0.0119(12) -0.0107(13)
N2 0.0331(17) 0.0390(18) 0.0261(17) 0.0135(13) -0.0157(13) -0.0156(15)
N3 0.0349(17) 0.0328(17) 0.0263(16) 0.0127(13) -0.0140(13) -0.0139(14)
N4 0.0268(16) 0.0289(16) 0.0222(16) 0.0084(12) -0.0112(12) -0.0117(13)
O1 0.0476(18) 0.0444(17) 0.0494(19) -0.0244(15) -0.0359(15) 0.0159(14)
O2 0.063(2) 0.0427(17) 0.0196(14) -0.0028(12) -0.0099(13) -0.0079(15)
O3 0.0416(15) 0.0269(14) 0.0240(13) -0.0057(11) -0.0036(11) -0.0104(12)
O4 0.0508(17) 0.0192(13) 0.0290(14) 0.0067(10) -0.0189(12) -0.0106(12)
O5 0.0577(18) 0.0269(13) 0.0156(12) 0.0034(10) -0.0058(12) -0.0128(12)
O6 0.0434(15) 0.0199(12) 0.0197(13) 0.0041(10) -0.0144(11) -0.0075(11)
O7 0.0460(17) 0.0330(15) 0.0278(14) -0.0003(11) -0.0131(12) -0.0098(13)
Zn1 0.0248(2) 0.0238(2) 0.0178(2) 0.00111(16) -0.00822(16) -0.00765(18)
Zn2 0.0266(3) 0.0286(3) 0.0200(2) 0.00531(17) -0.00908(17) -0.00777(18)

loop_
_atom_type_symbol
_atom_type_description
_atom_type_scat_dispersion_real
_atom_type_scat_dispersion_imag
_atom_type_scat_source
C C 0.0033 0.0016 'International Tables Vol C Tables 4.2.6.8 and 6.1.1.4'
H H 0.0000 0.0000 'International Tables Vol C Tables 4.2.6.8 and 6.1.1.4'
N N 0.0061 0.0033 'International Tables Vol C Tables 4.2.6.8 and 6.1.1.4'
O O 0.0106 0.0060 'International Tables Vol C Tables 4.2.6.8 and 6.1.1.4'
Zn Zn 0.2839 1.4301 'International Tables Vol C Tables 4.2.6.8 and 6.1.1.4'

loop_
_geom_angle_atom_site_label_1
_geom_angle_atom_site_label_2
_geom_angle_atom_site_label_3
_geom_angle
_geom_angle_site_symmetry_1
_geom_angle_site_symmetry_3
O2 C1 O3 120.9(3) . .
O2 C1 C2 119.4(3) . .
O3 C1 C2 119.8(3) . .
C3 C2 C7 120.7(3) . .
C3 C2 C1 121.6(3) . .
C7 C2 C1 117.6(3) . .
C2 C3 C4 119.0(3) . .
C2 C3 H1 120.5 . .
C4 C3 H1 120.5 . .
C5 C4 C3 120.3(3) . .
C5 C4 C8 118.5(3) . .
C3 C4 C8 121.2(3) . .
C6 C5 C4 119.9(3) . .
C6 C5 H2 120.1 . .
C4 C5 H2 120.1 . .
C5 C6 C7 120.6(3) . .
C5 C6 O6 116.4(3) . .
C7 C6 O6 122.8(3) . .
C6 C7 C2 119.4(3) . .
C6 C7 H3 120.3 . .
C2 C7 H3 120.3 . .
O4 C8 O5 121.6(3) . .
O4 C8 C4 120.8(3) . .
O5 C8 C4 117.5(3) . .
C14 C9 O6 117.1(3) . .
C14 C9 C10 120.6(3) . .
O6 C9 C10 122.1(3) . .
C11 C10 C9 119.1(3) . .
C11 C10 H4 120.4 . .
C9 C10 H4 120.4 . .
C10 C11 C12 121.4(3) . .
C10 C11 H5 119.3 . .
C12 C11 H5 119.3 . .
C11 C12 C13 118.5(3) . .
C11 C12 C15 119.6(3) . .
C13 C12 C15 121.8(3) . .
C14 C13 C12 120.2(3) . .
C14 C13 H6 119.9 . .
C12 C13 H6 119.9 . .
C9 C14 C13 120.1(3) . .
C9 C14 H7 119.9 . .
C13 C14 H7 119.9 . .
N4 C15 N1 108.9(3) . .
N4 C15 C12 126.6(3) . .
N1 C15 C12 124.5(3) . .
N2 N1 C15 106.2(3) . .
N2 N1 Zn1 111.6(2) . 1_465
C15 N1 Zn1 140.1(2) . 1_465
N3 N2 N1 109.5(3) . .
N2 N3 N4 109.0(3) . .
C15 N4 N3 106.4(3) . .
C15 N4 Zn2 139.1(2) . .
N3 N4 Zn2 114.5(2) . .
Zn2 O1 Zn1 139.25(16) 1_545 .
C1 O2 Zn1 81.6(2) . .
C1 O3 Zn1 98.2(2) . .
C8 O4 Zn1 168.5(3) . 2_646
C8 O5 Zn2 113.2(2) . 1_546
C9 O6 C6 119.8(3) . .
O1 Zn1 O3 126.15(13) . .
O1 Zn1 O4 95.57(12) . 2_646
O3 Zn1 O4 104.72(11) . 2_646
O1 Zn1 N1 109.42(14) . 1_645
O3 Zn1 N1 113.29(12) . 1_645
O4 Zn1 N1 103.30(12) 2_646 1_645
O1 Zn1 O2 88.87(11) . .
O3 Zn1 O2 59.25(10) . .
O4 Zn1 O2 161.91(11) 2_646 .
N1 Zn1 O2 91.65(12) 1_645 .
O1 Zn2 O5 118.02(14) 1_565 1_564
O1 Zn2 O7 108.23(12) 1_565 .
O5 Zn2 O7 101.69(11) 1_564 .
O1 Zn2 N4 119.15(14) 1_565 .
O5 Zn2 N4 104.41(12) 1_564 .
O7 Zn2 N4 103.02(13) . .

loop_
_geom_bond_atom_site_label_1
_geom_bond_atom_site_label_2
_geom_bond_distance
_geom_bond_site_symmetry_2
C1 O2 1.244(5) .
C1 O3 1.262(5) .
C1 C2 1.490(5) .
C2 C3 1.381(5) .
C2 C7 1.386(5) .
C3 C4 1.391(5) .
C3 H1 0.9300 .
C4 C5 1.383(5) .
C4 C8 1.484(5) .
C5 C6 1.372(5) .
C5 H2 0.9300 .
C6 C7 1.378(5) .
C6 O6 1.380(4) .
C7 H3 0.9300 .
C8 O4 1.246(4) .
C8 O5 1.252(4) .
C9 C14 1.368(5) .
C9 O6 1.376(4) .
C9 C10 1.388(5) .
C10 C11 1.361(5) .
C10 H4 0.9300 .
C11 C12 1.387(5) .
C11 H5 0.9300 .
C12 C13 1.394(5) .
C12 C15 1.459(5) .
C13 C14 1.371(5) .
C13 H6 0.9300 .
C14 H7 0.9300 .
C15 N4 1.335(4) .
C15 N1 1.345(5) .
N1 N2 1.345(4) .
N1 Zn1 2.027(3) 1_465
N2 N3 1.290(5) .
N3 N4 1.352(4) .
N4 Zn2 2.018(3) .
O1 Zn2 1.887(3) 1_545
O1 Zn1 1.918(3) .
O2 Zn1 2.366(3) .
O3 Zn1 1.993(3) .
O4 Zn1 2.004(2) 2_646
O5 Zn2 1.952(3) 1_546
O7 Zn2 2.003(3) .
Zn1 O4 2.004(2) 2_646
Zn1 N1 2.027(3) 1_645
Zn2 O1 1.887(3) 1_565
Zn2 O5 1.952(3) 1_564

loop_
_geom_torsion_atom_site_label_1
_geom_torsion_atom_site_label_2
_geom_torsion_atom_site_label_3
_geom_torsion_atom_site_label_4
_geom_torsion
_geom_torsion_site_symmetry_1
_geom_torsion_site_symmetry_4
O2 C1 C2 C3 177.8(3) . .
O3 C1 C2 C3 -2.5(5) . .
O2 C1 C2 C7 -3.8(5) . .
O3 C1 C2 C7 176.0(3) . .
C7 C2 C3 C4 -1.6(5) . .
C1 C2 C3 C4 176.8(3) . .
C2 C3 C4 C5 2.5(5) . .
C2 C3 C4 C8 -177.0(3) . .
C3 C4 C5 C6 -2.0(5) . .
C8 C4 C5 C6 177.5(3) . .
C4 C5 C6 C7 0.5(5) . .
C4 C5 C6 O6 -174.6(3) . .
C5 C6 C7 C2 0.4(5) . .
O6 C6 C7 C2 175.2(3) . .
C3 C2 C7 C6 0.1(5) . .
C1 C2 C7 C6 -178.3(3) . .
C5 C4 C8 O4 176.5(3) . .
C3 C4 C8 O4 -4.0(5) . .
C5 C4 C8 O5 -2.8(5) . .
C3 C4 C8 O5 176.7(3) . .
C14 C9 C10 C11 1.8(6) . .
O6 C9 C10 C11 176.2(3) . .
C9 C10 C11 C12 -1.9(6) . .
C10 C11 C12 C13 0.7(6) . .
C10 C11 C12 C15 -178.3(4) . .
C11 C12 C13 C14 0.5(5) . .
C15 C12 C13 C14 179.5(3) . .
O6 C9 C14 C13 -175.3(3) . .
C10 C9 C14 C13 -0.6(6) . .
C12 C13 C14 C9 -0.6(6) . .
C11 C12 C15 N4 -154.0(4) . .
C13 C12 C15 N4 27.0(6) . .
C11 C12 C15 N1 24.5(5) . .
C13 C12 C15 N1 -154.5(4) . .
N4 C15 N1 N2 -0.5(4) . .
C12 C15 N1 N2 -179.2(3) . .
N4 C15 N1 Zn1 -160.9(3) . 1_465
C12 C15 N1 Zn1 20.4(6) . 1_465
C15 N1 N2 N3 0.2(4) . .
Zn1 N1 N2 N3 166.8(3) 1_465 .
N1 N2 N3 N4 0.2(4) . .
N1 C15 N4 N3 0.6(4) . .
C12 C15 N4 N3 179.3(3) . .
N1 C15 N4 Zn2 -179.1(3) . .
C12 C15 N4 Zn2 -0.4(6) . .
N2 N3 N4 C15 -0.5(4) . .
N2 N3 N4 Zn2 179.3(3) . .
O3 C1 O2 Zn1 -1.2(3) . .
C2 C1 O2 Zn1 178.5(3) . .
O2 C1 O3 Zn1 1.5(4) . .
C2 C1 O3 Zn1 -178.3(3) . .
O5 C8 O4 Zn1 171.5(11) . 2_646
C4 C8 O4 Zn1 -7.7(16) . 2_646
O4 C8 O5 Zn2 1.1(5) . 1_546
C4 C8 O5 Zn2 -179.7(2) . 1_546
C14 C9 O6 C6 -144.1(3) . .
C10 C9 O6 C6 41.3(5) . .
C5 C6 O6 C9 -154.9(3) . .
C7 C6 O6 C9 30.1(5) . .
Zn2 O1 Zn1 O3 30.1(4) 1_545 .
Zn2 O1 Zn1 O4 142.9(3) 1_545 2_646
Zn2 O1 Zn1 N1 -110.9(3) 1_545 1_645
Zn2 O1 Zn1 O2 -19.6(3) 1_545 .
C1 O3 Zn1 O1 -63.2(3) . .
C1 O3 Zn1 O4 -171.6(2) . 2_646
C1 O3 Zn1 N1 76.5(2) . 1_645
C1 O3 Zn1 O2 -0.8(2) . .
C1 O2 Zn1 O1 135.1(2) . .
C1 O2 Zn1 O3 0.8(2) . .
C1 O2 Zn1 O4 30.5(5) . 2_646
C1 O2 Zn1 N1 -115.5(2) . 1_645
C15 N4 Zn2 O1 33.8(4) . 1_565
N3 N4 Zn2 O1 -145.9(2) . 1_565
C15 N4 Zn2 O5 168.1(4) . 1_564
N3 N4 Zn2 O5 -11.6(3) . 1_564
C15 N4 Zn2 O7 -86.0(4) . .
N3 N4 Zn2 O7 94.3(3) . .
